data_7118890
loop_
_publ_author_name
'Nandi, Raj Kumar'
'Ratsch, Friederike'
'Beaud, Rodolphe'
'Guillot, R\'egis'
'Kouklovsky, Cyrille'
'Vincent, Guillaume'

_publ_section_title
;
 Intermolecular dearomative C2-arylation of N-Ac indoles activated by
 FeCl3.
;
_journal_issue 30
_journal_name_full 'Chemical communications (Cambridge, England)'
_journal_page_first 5328
_journal_page_last 5331
_journal_paper_doi 10.1039/c6cc01654e
_journal_volume 52
_journal_year 2016
_chemical_formula_moiety 'C18 H19 N O2'
_chemical_formula_sum 'C18 H19 N O2'
_chemical_formula_weight 281.34
_space_group_crystal_system orthorhombic
_space_group_IT_number 61
_space_group_name_Hall '-P 2ac 2ab'
_space_group_name_H-M_alt 'P b c a'
_symmetry_cell_setting orthorhombic
_symmetry_Int_Tables_number 61
_symmetry_space_group_name_Hall '-P 2ac 2ab'
_symmetry_space_group_name_H-M 'P b c a'
_atom_sites_solution_hydrogens geom
_audit_creation_method SHELXL-2014/7
_audit_update_record
;
2016-01-27 deposited with the CCDC.
2016-03-11 downloaded from the CCDC.
;
_cell_angle_alpha 90
_cell_angle_beta 90
_cell_angle_gamma 90
_cell_formula_units_Z 8
_cell_length_a 9.5809(4)
_cell_length_b 13.6588(6)
_cell_length_c 22.8484(9)
_cell_measurement_reflns_used 9781
_cell_measurement_temperature 100(1)
_cell_measurement_theta_max 33.42
_cell_measurement_theta_min 2.67
_cell_volume 2990.0(2)
_computing_cell_refinement 'Bruker SAINT'
_computing_data_collection 'Bruker APEX2'
_computing_data_reduction 'Bruker SAINT'
_computing_structure_refinement 'SHELXL-2014/7 (Sheldrick, 2014)'
_computing_structure_solution 'SHELXS-97 (Sheldrick, 2008)'
_diffrn_ambient_temperature 100(1)
_diffrn_measured_fraction_theta_full 0.998
_diffrn_measured_fraction_theta_max 0.996
_diffrn_measurement_device_type 'Bruker APEX-II CCD'
_diffrn_measurement_method '\f and \w scans'
_diffrn_radiation_probe x-ray
_diffrn_radiation_type MoK\a
_diffrn_radiation_wavelength 0.71073
_diffrn_reflns_av_R_equivalents 0.0307
_diffrn_reflns_av_unetI/netI 0.0191
_diffrn_reflns_Laue_measured_fraction_full 0.998
_diffrn_reflns_Laue_measured_fraction_max 0.996
_diffrn_reflns_limit_h_max 11
_diffrn_reflns_limit_h_min -14
_diffrn_reflns_limit_k_max 20
_diffrn_reflns_limit_k_min -20
_diffrn_reflns_limit_l_max 35
_diffrn_reflns_limit_l_min -31
_diffrn_reflns_number 47102
_diffrn_reflns_point_group_measured_fraction_full 0.998
_diffrn_reflns_point_group_measured_fraction_max 0.996
_diffrn_reflns_theta_full 25.000
_diffrn_reflns_theta_max 33.440
_diffrn_reflns_theta_min 1.783
_diffrn_source 'fine-focus sealed tube'
_diffrn_source_type 'kappa X8 APEX II Bruker ICMMO'
_exptl_absorpt_coefficient_mu 0.081
_exptl_absorpt_correction_T_max 0.992
_exptl_absorpt_correction_T_min 0.964
_exptl_absorpt_correction_type multi-scan
_exptl_absorpt_process_details SADABS
_exptl_crystal_colour colorless
_exptl_crystal_density_diffrn 1.250
_exptl_crystal_description block
_exptl_crystal_F_000 1200
_exptl_crystal_size_max 0.310
_exptl_crystal_size_mid 0.280
_exptl_crystal_size_min 0.110
_refine_diff_density_max 0.489
_refine_diff_density_min -0.264
_refine_diff_density_rms 0.054
_refine_ls_extinction_method none
_refine_ls_goodness_of_fit_ref 1.068
_refine_ls_hydrogen_treatment constr
_refine_ls_matrix_type full
_refine_ls_number_parameters 193
_refine_ls_number_reflns 5808
_refine_ls_number_restraints 0
_refine_ls_restrained_S_all 1.068
_refine_ls_R_factor_all 0.0537
_refine_ls_R_factor_gt 0.0446
_refine_ls_shift/su_max 0.015
_refine_ls_shift/su_mean 0.000
_refine_ls_structure_factor_coef Fsqd
_refine_ls_weighting_details 'w=1/[\s^2^(Fo^2^)+(0.0726P)^2^+0.8432P] where P=(Fo^2^+2Fc^2^)/3'
_refine_ls_weighting_scheme calc
_refine_ls_wR_factor_gt 0.1269
_refine_ls_wR_factor_ref 0.1351
_reflns_Friedel_coverage 0.000
_reflns_number_gt 4969
_reflns_number_total 5808
_reflns_threshold_expression 'I > 2\s(I)'
_cod_data_source_file c6cc01654e2.cif
_cod_data_source_block 8b
_cod_depositor_comments 'Adding full bibliography for 7118890--7118892.cif.'
_cod_database_code 7118890
_shelx_space_group_comment
;
The symmetry employed for this shelxl refinement is uniquely defined
by the following loop, which should always be used as a source of
symmetry information in preference to the above space-group names.
They are only intended as comments.
;
_shelx_estimated_absorpt_t_min 0.975
_shelx_estimated_absorpt_t_max 0.991

loop_
_space_group_symop_operation_xyz
'x, y, z'
'-x+1/2, -y, z+1/2'
'-x, y+1/2, -z+1/2'
'x+1/2, -y+1/2, -z'
'-x, -y, -z'
'x-1/2, y, -z-1/2'
'x, -y-1/2, z-1/2'
'-x-1/2, y-1/2, z'

loop_
_atom_site_label
_atom_site_type_symbol
_atom_site_fract_x
_atom_site_fract_y
_atom_site_fract_z
_atom_site_U_iso_or_equiv
_atom_site_adp_type
_atom_site_occupancy
_atom_site_site_symmetry_order
_atom_site_calc_flag
_atom_site_refinement_flags_posn
_atom_site_refinement_flags_adp
O1 O 0.20342(8) 0.90314(5) 0.34200(3) 0.02478(15) Uani 1 1 d . .
O2 O 0.49689(8) 1.23775(5) 0.46427(3) 0.02384(15) Uani 1 1 d . .
N1 N 0.48054(7) 1.08324(5) 0.42865(3) 0.01505(13) Uani 1 1 d . .
C6 C 0.63693(9) 0.95634(6) 0.42091(3) 0.01664(15) Uani 1 1 d . .
C8 C 0.40148(9) 1.00312(6) 0.40027(3) 0.01604(14) Uani 1 1 d . .
H8 H 0.3115 0.9940 0.4199 0.019 Uiso 1 1 calc R U
C1 C 0.62257(8) 1.05597(6) 0.43412(3) 0.01462(14) Uani 1 1 d . .
C11 C 0.37893(9) 1.02153(6) 0.33548(3) 0.01582(14) Uani 1 1 d . .
C7 C 0.49539(10) 0.91200(6) 0.40996(4) 0.01909(16) Uani 1 1 d . .
H7A H 0.4642 0.8741 0.4434 0.023 Uiso 1 1 calc R U
H7B H 0.4964 0.8703 0.3756 0.023 Uiso 1 1 calc R U
C12 C 0.45793(9) 1.08747(6) 0.30319(4) 0.01795(15) Uani 1 1 d . .
H12 H 0.5261 1.1242 0.3221 0.022 Uiso 1 1 calc R U
C2 C 0.73740(9) 1.11308(7) 0.44928(3) 0.01774(15) Uani 1 1 d . .
H2 H 0.7273 1.1790 0.4586 0.021 Uiso 1 1 calc R U
C13 C 0.43750(10) 1.10008(7) 0.24277(4) 0.02190(17) Uani 1 1 d . .
C5 C 0.76765(10) 0.91306(7) 0.42148(4) 0.02121(17) Uani 1 1 d . .
H5 H 0.7777 0.8471 0.4123 0.025 Uiso 1 1 calc R U
C9 C 0.42526(9) 1.17246(6) 0.44275(3) 0.01736(15) Uani 1 1 d . .
C3 C 0.86847(9) 1.06798(7) 0.45003(4) 0.02151(17) Uani 1 1 d . .
H3 H 0.9467 1.1046 0.4601 0.026 Uiso 1 1 calc R U
C16 C 0.27683(9) 0.96549(6) 0.30670(4) 0.01907(16) Uani 1 1 d . .
C14 C 0.33535(12) 1.04393(7) 0.21569(4) 0.02561(19) Uani 1 1 d . .
H14 H 0.3200 1.0515 0.1758 0.031 Uiso 1 1 calc R U
C10 C 0.27154(10) 1.18682(8) 0.43122(4) 0.02330(18) Uani 1 1 d . .
H10A H 0.2184 1.1487 0.4586 0.035 Uiso 1 1 calc R U
H10B H 0.2501 1.1661 0.3921 0.035 Uiso 1 1 calc R U
H10C H 0.2483 1.2548 0.4357 0.035 Uiso 1 1 calc R U
C4 C 0.88422(10) 0.96941(8) 0.43600(4) 0.02328(18) Uani 1 1 d . .
H4 H 0.9725 0.9411 0.4363 0.028 Uiso 1 1 calc R U
C15 C 0.25529(11) 0.97653(7) 0.24679(4) 0.02433(18) Uani 1 1 d . .
H15 H 0.1880 0.9392 0.2277 0.029 Uiso 1 1 calc R U
C18 C 0.52741(13) 1.17007(8) 0.20825(4) 0.0313(2) Uani 1 1 d . .
H18A H 0.6216 1.1461 0.2072 0.047 Uiso 1 1 calc R U
H18B H 0.5257 1.2334 0.2265 0.047 Uiso 1 1 calc R U
H18C H 0.4922 1.1752 0.1690 0.047 Uiso 1 1 calc R U
C17 C 0.09730(11) 0.84528(8) 0.31532(5) 0.0302(2) Uani 1 1 d . .
H17A H 0.0313 0.8873 0.2962 0.045 Uiso 1 1 calc R U
H17B H 0.0504 0.8074 0.3447 0.045 Uiso 1 1 calc R U
H17C H 0.1387 0.8021 0.2871 0.045 Uiso 1 1 calc R U

loop_
_atom_site_aniso_label
_atom_site_aniso_U_11
_atom_site_aniso_U_22
_atom_site_aniso_U_33
_atom_site_aniso_U_23
_atom_site_aniso_U_13
_atom_site_aniso_U_12
O1 0.0270(3) 0.0227(3) 0.0247(3) 0.0003(2) -0.0085(3) -0.0083(2)
O2 0.0276(3) 0.0180(3) 0.0259(3) -0.0053(2) -0.0036(3) 0.0013(2)
N1 0.0160(3) 0.0161(3) 0.0130(3) -0.0019(2) -0.0016(2) -0.0004(2)
C6 0.0219(4) 0.0151(3) 0.0130(3) 0.0016(2) -0.0022(3) 0.0005(3)
C8 0.0180(3) 0.0179(3) 0.0123(3) 0.0000(2) -0.0016(2) -0.0037(3)
C1 0.0167(3) 0.0164(3) 0.0107(3) 0.0002(2) -0.0011(2) 0.0000(2)
C11 0.0189(3) 0.0163(3) 0.0122(3) -0.0009(2) -0.0018(2) 0.0009(3)
C7 0.0255(4) 0.0150(3) 0.0168(3) 0.0022(3) -0.0047(3) -0.0036(3)
C12 0.0221(4) 0.0176(3) 0.0142(3) 0.0002(3) 0.0015(3) 0.0025(3)
C2 0.0183(3) 0.0199(4) 0.0151(3) -0.0008(3) -0.0025(3) -0.0025(3)
C13 0.0305(4) 0.0216(4) 0.0136(3) 0.0019(3) 0.0035(3) 0.0085(3)
C5 0.0260(4) 0.0200(4) 0.0176(4) 0.0020(3) -0.0022(3) 0.0059(3)
C9 0.0208(3) 0.0193(3) 0.0120(3) -0.0006(3) -0.0002(3) 0.0030(3)
C3 0.0175(3) 0.0298(4) 0.0173(3) 0.0013(3) -0.0030(3) -0.0016(3)
C16 0.0227(4) 0.0168(3) 0.0177(3) -0.0022(3) -0.0054(3) 0.0013(3)
C14 0.0372(5) 0.0271(4) 0.0126(3) -0.0019(3) -0.0030(3) 0.0121(4)
C10 0.0205(4) 0.0318(5) 0.0176(3) -0.0030(3) -0.0004(3) 0.0067(3)
C4 0.0207(4) 0.0318(5) 0.0173(4) 0.0027(3) -0.0023(3) 0.0067(3)
C15 0.0308(4) 0.0240(4) 0.0182(4) -0.0061(3) -0.0095(3) 0.0059(3)
C18 0.0441(6) 0.0282(5) 0.0216(4) 0.0081(4) 0.0128(4) 0.0098(4)
C17 0.0281(5) 0.0221(4) 0.0405(6) -0.0037(4) -0.0141(4) -0.0047(3)

loop_
_atom_type_symbol
_atom_type_description
_atom_type_scat_dispersion_real
_atom_type_scat_dispersion_imag
_atom_type_scat_source
C C 0.0033 0.0016 'International Tables Vol C Tables 4.2.6.8 and 6.1.1.4'
H H 0.0000 0.0000 'International Tables Vol C Tables 4.2.6.8 and 6.1.1.4'
N N 0.0061 0.0033 'International Tables Vol C Tables 4.2.6.8 and 6.1.1.4'
O O 0.0106 0.0060 'International Tables Vol C Tables 4.2.6.8 and 6.1.1.4'

loop_
_geom_angle_atom_site_label_1
_geom_angle_atom_site_label_2
_geom_angle_atom_site_label_3
_geom_angle
C16 O1 C17 117.38(8)
C9 N1 C1 125.86(7)
C9 N1 C8 124.32(7)
C1 N1 C8 109.62(6)
C5 C6 C1 120.10(8)
C5 C6 C7 130.09(8)
C1 C6 C7 109.76(7)
N1 C8 C11 112.20(6)
N1 C8 C7 103.52(6)
C11 C8 C7 110.78(7)
C2 C1 C6 121.35(8)
C2 C1 N1 129.32(8)
C6 C1 N1 109.32(7)
C12 C11 C16 118.95(8)
C12 C11 C8 123.25(7)
C16 C11 C8 117.74(7)
C6 C7 C8 102.90(6)
C11 C12 C13 121.71(8)
C1 C2 C3 117.75(8)
C14 C13 C12 117.92(9)
C14 C13 C18 121.28(9)
C12 C13 C18 120.77(9)
C6 C5 C4 119.35(8)
O2 C9 N1 121.68(8)
O2 C9 C10 121.39(8)
N1 C9 C10 116.93(8)
C4 C3 C2 121.36(8)
O1 C16 C15 124.82(8)
O1 C16 C11 114.90(7)
C15 C16 C11 120.27(8)
C13 C14 C15 121.71(8)
C3 C4 C5 120.07(8)
C16 C15 C14 119.43(8)

loop_
_geom_bond_atom_site_label_1
_geom_bond_atom_site_label_2
_geom_bond_distance
O1 C16 1.3677(11)
O1 C17 1.4249(11)
O2 C9 1.2280(11)
N1 C9 1.3672(11)
N1 C1 1.4164(10)
N1 C8 1.4805(10)
C6 C5 1.3850(12)
C6 C1 1.4006(11)
C6 C7 1.5062(12)
C8 C11 1.5170(11)
C8 C7 1.5516(12)
C1 C2 1.3924(11)
C11 C12 1.3886(12)
C11 C16 1.4054(11)
C12 C13 1.4050(12)
C2 C3 1.3988(12)
C13 C14 1.3888(15)
C13 C18 1.5093(14)
C5 C4 1.3964(14)
C9 C10 1.5090(12)
C3 C4 1.3921(14)
C16 C15 1.3924(12)
C14 C15 1.3932(15)
